data_2206065
loop_
_publ_author_name
'Hiroshi Nakazawa'
'Masumi Itazaki'
'Mari Owaribe'

_publ_section_title
;
 Dicarbonyl(\h^5^-cyclopentadienyl)(trimethylsilyl isocyanide)iron(II)
 trifluoromethanesulfonate
;
_journal_issue 6
_journal_name_full 'Acta Crystallographica Section E'
_journal_page_first m1073
_journal_page_last m1074
_journal_paper_doi 10.1107/S1600536805013516
_journal_volume 61
_journal_year 2005
_chemical_formula_iupac '[Fe (C5 H5) (C4 H9 N Si) (C O)2] (C F3 S O3)'
_chemical_formula_moiety 'C11 H14 Fe N O2 Si +, C F3 O3 S1 -'
_chemical_formula_sum 'C12 H14 F3 Fe N O5 S Si'
_chemical_formula_weight 425.23
_chemical_name_systematic
;
Dicarbonyl(\h^5^-cyclopentadienyl)(trimethylsilylisocyanide)iron(II)
trifluoromethanesulfonate
;
_space_group_IT_number 14
_symmetry_cell_setting monoclinic
_symmetry_space_group_name_Hall '-P 2yn'
_symmetry_space_group_name_H-M 'P 1 21/n 1'
_cell_angle_alpha 90
_cell_angle_beta 91.803(7)
_cell_angle_gamma 90
_cell_formula_units_Z 4
_cell_length_a 17.370(5)
_cell_length_b 13.131(4)
_cell_length_c 8.011(2)
_cell_measurement_reflns_used 7143
_cell_measurement_temperature 153.2
_cell_measurement_theta_max 27.5
_cell_measurement_theta_min 3.1
_cell_volume 1826.3(9)
_computing_cell_refinement CrystalClear
_computing_data_collection 'CrystalClear (Rigaku, 2001)'
_computing_data_reduction
;
TEXSAN (Molecular Structure Corporation 2000)
;
_computing_molecular_graphics 'ORTEPII (Johnson, 1976)'
_computing_publication_material TEXSAN
_computing_structure_refinement 'SHELXL97 (Sheldrick, 1997)'
_computing_structure_solution 'DIRDIF94 (Beurskens et al., 1994)'
_diffrn_detector_area_resol_mean 14.62
_diffrn_measured_fraction_theta_full 0.9835
_diffrn_measured_fraction_theta_max 0.9835
_diffrn_measurement_device_type 'Rigaku/MSC Mercury CCD'
_diffrn_measurement_method \w
_diffrn_radiation_type 'Mo K\a'
_diffrn_radiation_wavelength 0.7107
_diffrn_reflns_av_R_equivalents 0.042
_diffrn_reflns_limit_h_max 22
_diffrn_reflns_limit_h_min -22
_diffrn_reflns_limit_k_max 17
_diffrn_reflns_limit_k_min -14
_diffrn_reflns_limit_l_max 10
_diffrn_reflns_limit_l_min -10
_diffrn_reflns_number 17930
_diffrn_reflns_theta_full 27.48
_diffrn_reflns_theta_max 27.48
_diffrn_standards_number 0
_exptl_absorpt_coefficient_mu 1.054
_exptl_absorpt_correction_T_max 0.900
_exptl_absorpt_correction_T_min 0.758
_exptl_absorpt_correction_type multi-scan
_exptl_absorpt_process_details '(Jacobson, 1998)'
_exptl_crystal_colour Yellow
_exptl_crystal_density_diffrn 1.546
_exptl_crystal_density_method 'not measured'
_exptl_crystal_description Block
_exptl_crystal_F_000 864.00
_exptl_crystal_size_max 0.300
_exptl_crystal_size_mid 0.130
_exptl_crystal_size_min 0.100
_refine_diff_density_max 1.65
_refine_diff_density_min -0.60
_refine_ls_extinction_method none
_refine_ls_goodness_of_fit_ref 1.164
_refine_ls_hydrogen_treatment constr
_refine_ls_number_parameters 217
_refine_ls_number_reflns 4113
_refine_ls_R_factor_gt 0.0675
_refine_ls_shift/su_max 0.001
_refine_ls_structure_factor_coef Fsqd
_refine_ls_weighting_details 'w = 1/[\s^2^(Fo^2^) + (0.0484P)^2^+7.0396P] where P = (Fo^2^+2Fc^2^)/3'
_refine_ls_weighting_scheme calc
_refine_ls_wR_factor_ref 0.1709
_reflns_number_gt 3344
_reflns_number_total 4113
_reflns_threshold_expression I>2\s(I)
_cod_data_source_file sj6080.cif
_cod_data_source_block I
_cod_original_cell_volume 1826.4(9)
_cod_original_sg_symbol_H-M 'P 21/n'
_cod_original_formula_sum 'C12 H14 F3 Fe N O5 S Si '
_cod_database_code 2206065
_cod_database_fobs_code 2206065

loop_
_symmetry_equiv_pos_as_xyz
x,y,z
1/2-x,1/2+y,1/2-z
-x,-y,-z
1/2+x,1/2-y,1/2+z

loop_
_atom_site_label
_atom_site_fract_x
_atom_site_fract_y
_atom_site_fract_z
_atom_site_U_iso_or_equiv
_atom_site_adp_type
_atom_site_calc_flag
_atom_site_occupancy
_atom_site_type_symbol
Fe1 0.64307(4) 0.44959(5) 0.72220(8) 0.0219(2) Uani d 1.00 Fe
S1 0.70694(9) 0.14330(10) 0.2504(2) 0.0392(3) Uani d 1.00 S
Si1 0.46863(7) 0.16580(10) 0.7336(2) 0.0289(3) Uani d 1.00 Si
F1 0.6608(3) 0.3320(3) 0.2458(6) 0.0810(10) Uani d 1.00 F
F2 0.5868(3) 0.2328(6) 0.3734(6) 0.106(2) Uani d 1.00 F
F3 0.5872(3) 0.2291(6) 0.1065(6) 0.113(2) Uani d 1.00 F
O1 0.5505(3) 0.5886(4) 0.9174(9) 0.087(2) Uani d 1.00 O
O2 0.5827(3) 0.5220(4) 0.3973(6) 0.0590(10) Uani d 1.00 O
O3 0.7465(3) 0.1639(3) 0.1002(5) 0.0510(10) Uani d 1.00 O
O4 0.7479(3) 0.1672(3) 0.4038(6) 0.0600(10) Uani d 1.00 O
O5 0.6688(4) 0.0472(4) 0.2507(6) 0.083(2) Uani d 1.00 O
N1 0.5286(2) 0.2771(3) 0.7356(5) 0.0261(8) Uani d 1.00 N
C1 0.7485(3) 0.5186(4) 0.7783(9) 0.0440(10) Uani d 1.00 C
C2 0.7311(3) 0.4494(5) 0.9057(7) 0.0440(10) Uani d 1.00 C
C3 0.7257(3) 0.3525(4) 0.8342(6) 0.0330(10) Uani d 1.00 C
C4 0.7382(3) 0.3607(4) 0.6628(6) 0.0300(10) Uani d 1.00 C
C5 0.7535(3) 0.4644(5) 0.6291(7) 0.0380(10) Uani d 1.00 C
C6 0.5860(3) 0.5337(4) 0.8423(9) 0.051(2) Uani d 1.00 C
C7 0.6056(3) 0.4944(4) 0.5246(7) 0.0370(10) Uani d 1.00 C
C8 0.5716(3) 0.3443(3) 0.7314(5) 0.0233(9) Uani d 1.00 C
C9 0.5379(4) 0.0596(5) 0.7339(9) 0.051(2) Uani d 1.00 C
C10 0.4116(4) 0.1725(5) 0.9229(9) 0.049(2) Uani d 1.00 C
C11 0.4090(3) 0.1766(5) 0.5402(9) 0.049(2) Uani d 1.00 C
C12 0.6309(4) 0.2376(7) 0.2442(7) 0.057(2) Uani d 1.00 C
H1 0.7557 0.5897 0.7909 0.0443 Uiso calc 1.00 H
H2 0.7242 0.4656 1.0196 0.0437 Uiso calc 1.00 H
H3 0.7152 0.2912 0.8923 0.0327 Uiso calc 1.00 H
H4 0.7367 0.3066 0.5839 0.0301 Uiso calc 1.00 H
H5 0.7651 0.4923 0.5233 0.0383 Uiso calc 1.00 H
H6 0.5107 -0.0033 0.7332 0.0515 Uiso calc 1.00 H
H7 0.5681 0.0637 0.6374 0.0515 Uiso calc 1.00 H
H8 0.5704 0.0633 0.8311 0.0515 Uiso calc 1.00 H
H9 0.4452 0.1733 1.0188 0.0495 Uiso calc 1.00 H
H10 0.3814 0.2328 0.9205 0.0495 Uiso calc 1.00 H
H11 0.3787 0.1148 0.9276 0.0495 Uiso calc 1.00 H
H12 0.3796 0.2374 0.5429 0.0495 Uiso calc 1.00 H
H13 0.4414 0.1778 0.4468 0.0495 Uiso calc 1.00 H
H14 0.3754 0.1195 0.5311 0.0495 Uiso calc 1.00 H

loop_
_atom_site_aniso_label
_atom_site_aniso_U_11
_atom_site_aniso_U_22
_atom_site_aniso_U_33
_atom_site_aniso_U_12
_atom_site_aniso_U_13
_atom_site_aniso_U_23
Fe1 0.0169(3) 0.0183(3) 0.0305(4) -0.0025(2) 0.0017(2) -0.0011(3)
S1 0.0637(9) 0.0241(6) 0.0295(6) -0.0115(6) -0.0026(6) 0.0010(5)
Si1 0.0195(6) 0.0224(6) 0.0450(8) -0.0055(5) 0.0043(5) -0.0048(6)
F1 0.118(4) 0.055(3) 0.071(3) 0.043(3) 0.022(3) 0.009(2)
F2 0.070(3) 0.185(6) 0.065(3) 0.000(4) 0.040(2) -0.003(3)
F3 0.061(3) 0.215(7) 0.060(3) 0.038(4) -0.023(2) -0.020(4)
O1 0.070(4) 0.064(3) 0.128(5) -0.001(3) 0.041(3) -0.051(3)
O2 0.048(3) 0.072(3) 0.057(3) 0.002(2) -0.012(2) 0.032(2)
O3 0.068(3) 0.036(2) 0.049(2) 0.013(2) 0.018(2) 0.004(2)
O4 0.088(4) 0.043(2) 0.048(3) 0.010(2) -0.027(2) -0.005(2)
O5 0.143(5) 0.046(3) 0.060(3) -0.056(3) -0.005(3) 0.003(2)
N1 0.018(2) 0.029(2) 0.031(2) -0.007(2) 0.0000(10) 0.000(2)
C1 0.022(2) 0.032(3) 0.079(4) -0.011(2) -0.002(3) -0.003(3)
C2 0.045(3) 0.057(4) 0.029(3) -0.002(3) -0.011(2) -0.012(3)
C3 0.026(2) 0.035(3) 0.037(3) 0.000(2) -0.003(2) 0.010(2)
C4 0.021(2) 0.039(3) 0.030(2) 0.006(2) -0.001(2) -0.002(2)
C5 0.021(2) 0.054(3) 0.040(3) 0.003(2) 0.007(2) 0.022(3)
C6 0.035(3) 0.035(3) 0.083(5) -0.009(2) 0.019(3) -0.025(3)
C7 0.025(2) 0.038(3) 0.048(3) -0.002(2) 0.001(2) 0.015(2)
C8 0.021(2) 0.024(2) 0.025(2) -0.002(2) 0.001(2) -0.001(2)
C9 0.043(3) 0.030(3) 0.081(5) 0.005(3) 0.003(3) -0.002(3)
C10 0.041(3) 0.044(3) 0.066(4) -0.014(3) 0.025(3) -0.005(3)
C11 0.032(3) 0.050(3) 0.066(4) -0.006(3) -0.012(3) -0.017(3)
C12 0.045(3) 0.100(6) 0.026(3) 0.009(4) 0.008(2) -0.001(3)

loop_
_atom_type_symbol
_atom_type_description
_atom_type_scat_dispersion_real
_atom_type_scat_dispersion_imag
_atom_type_scat_source
C C 0.003 0.002
;International Tables for Crystallography
(1992, Vol. C, Tables 4.2.6.8 and 6.1.1.4)
;
H H 0.000 0.000
;International Tables for Crystallography
(1992, Vol. C, Table 6.1.1.4)
;
Fe Fe 0.346 0.844
;International Tables for Crystallography
(1992, Vol. C, Tables 4.2.6.8 and 6.1.1.4)
;
F F 0.017 0.010
;International Tables for Crystallography
(1992, Vol. C, Tables 4.2.6.8 and 6.1.1.4)
;
N N 0.006 0.003
;International Tables for Crystallography
(1992, Vol. C, Tables 4.2.6.8 and 6.1.1.4)
;
S S 0.125 0.123
;International Tables for Crystallography
(1992, Vol. C, Tables 4.2.6.8 and 6.1.1.4)
;
O O 0.011 0.006
;International Tables for Crystallography
(1992, Vol. C, Tables 4.2.6.8 and 6.1.1.4)
;
Si Si 0.082 0.070
;International Tables for Crystallography
(1992, Vol. C, Tables 4.2.6.8 and 6.1.1.4)
;

loop_
_geom_angle_atom_site_label_1
_geom_angle_atom_site_label_2
_geom_angle_atom_site_label_3
_geom_angle
_geom_angle_publ_flag
C1 Fe1 C2 39.4(2) no
C1 Fe1 C3 65.6(2) no
C1 Fe1 C4 66.1(2) no
C1 Fe1 C5 39.2(2) no
C1 Fe1 C6 96.5(3) no
C1 Fe1 C7 109.9(3) no
C1 Fe1 C8 154.0(2) no
C2 Fe1 C3 39.0(2) no
C2 Fe1 C4 66.0(2) no
C2 Fe1 C5 65.9(2) no
C2 Fe1 C6 91.6(3) no
C2 Fe1 C7 149.3(2) no
C2 Fe1 C8 116.5(2) no
C3 Fe1 C4 39.1(2) no
C3 Fe1 C5 65.6(2) no
C3 Fe1 C6 121.9(3) no
C3 Fe1 C7 143.2(2) no
C3 Fe1 C8 88.8(2) no
C4 Fe1 C5 39.6(2) no
C4 Fe1 C6 157.6(2) no
C4 Fe1 C7 104.5(2) no
C4 Fe1 C8 97.3(2) no
C5 Fe1 C6 131.8(3) no
C5 Fe1 C7 88.1(2) no
C5 Fe1 C8 134.8(2) no
C6 Fe1 C7 94.6(3) yes
C6 Fe1 C8 93.2(2) yes
C7 Fe1 C8 93.1(2) yes
O3 S1 O4 116.2(3) no
O3 S1 O5 113.9(3) no
O3 S1 C12 102.5(3) no
O4 S1 O5 114.2(3) no
O4 S1 C12 102.4(3) no
O5 S1 C12 105.5(4) no
N1 Si1 C9 103.8(2) yes
N1 Si1 C10 106.3(2) yes
N1 Si1 C11 104.8(2) yes
C9 Si1 C10 113.8(3) no
C9 Si1 C11 114.1(3) no
C10 Si1 C11 112.8(3) no
Si1 N1 C8 174.7(4) yes
Fe1 C1 C2 70.6(3) no
Fe1 C1 C5 70.8(3) no
Fe1 C1 H1 124.4 no
C2 C1 C5 108.2(5) no
C2 C1 H1 126.2 no
C5 C1 H1 125.6 no
Fe1 C2 C1 70.0(3) no
Fe1 C2 C3 71.0(3) no
Fe1 C2 H2 124.5 no
C1 C2 C3 107.7(5) no
C1 C2 H2 126.2 no
C3 C2 H2 126.2 no
Fe1 C3 C2 70.0(3) no
Fe1 C3 C4 70.1(3) no
Fe1 C3 H3 125.9 no
C2 C3 C4 108.7(5) no
C2 C3 H3 125.6 no
C4 C3 H3 125.7 no
Fe1 C4 C3 70.8(3) no
Fe1 C4 C5 70.2(3) no
Fe1 C4 H4 124.3 no
C3 C4 C5 107.3(5) no
C3 C4 H4 126.2 no
C5 C4 H4 126.4 no
Fe1 C5 C1 70.1(3) no
Fe1 C5 C4 70.3(3) no
Fe1 C5 H5 125.3 no
C1 C5 C4 108.1(5) no
C1 C5 H5 126.0 no
C4 C5 H5 126.0 no
Fe1 C6 O1 178.8(6) no
Fe1 C7 O2 178.8(5) no
Fe1 C8 N1 178.2(4) yes
Si1 C9 H6 109.5 no
Si1 C9 H7 109.5 no
Si1 C9 H8 109.5 no
H6 C9 H7 109.4 no
H6 C9 H8 109.4 no
H7 C9 H8 109.5 no
Si1 C10 H9 109.5 no
Si1 C10 H10 109.6 no
Si1 C10 H11 109.5 no
H9 C10 H10 109.5 no
H9 C10 H11 109.3 no
H10 C10 H11 109.5 no
Si1 C11 H12 109.5 no
Si1 C11 H13 109.4 no
Si1 C11 H14 109.4 no
H12 C11 H13 109.6 no
H12 C11 H14 109.5 no
H13 C11 H14 109.3 no
S1 C12 F1 110.5(5) no
S1 C12 F2 112.9(6) no
S1 C12 F3 111.3(6) no
F1 C12 F2 105.9(6) no
F1 C12 F3 107.3(6) no
F2 C12 F3 108.6(5) no

loop_
_geom_bond_atom_site_label_1
_geom_bond_atom_site_label_2
_geom_bond_distance
_geom_bond_publ_flag
Fe1 C1 2.079(6) yes
Fe1 C2 2.088(6) yes
Fe1 C3 2.099(5) yes
Fe1 C4 2.090(5) yes
Fe1 C5 2.088(5) yes
Fe1 C6 1.786(6) yes
Fe1 C7 1.791(6) yes
Fe1 C8 1.862(4) yes
S1 O3 1.430(5) no
S1 O4 1.436(5) no
S1 O5 1.426(6) no
S1 C12 1.810(8) no
Si1 N1 1.794(4) yes
Si1 C9 1.842(6) yes
Si1 C10 1.840(7) yes
Si1 C11 1.842(7) yes
F1 C12 1.343(10) no
F2 C12 1.309(8) no
F3 C12 1.325(8) no
O1 C6 1.134(9) no
O2 C7 1.143(7) no
N1 C8 1.157(6) yes
C1 C2 1.406(9) no
C1 C5 1.396(9) no
C1 H1 0.947 no
C2 C3 1.398(8) no
C2 H2 0.948 no
C3 C4 1.401(7) no
C3 H3 0.950 no
C4 C5 1.414(8) no
C4 H4 0.951 no
C5 H5 0.951 no
C9 H6 0.951 no
C9 H7 0.950 no
C9 H8 0.950 no
C10 H9 0.951 no
C10 H10 0.949 no
C10 H11 0.951 no
C11 H12 0.948 no
C11 H13 0.950 no
C11 H14 0.951 no

loop_
_geom_contact_atom_site_label_1
_geom_contact_atom_site_label_2
_geom_contact_distance
_geom_contact_site_symmetry_2
F1 C2 3.391(7) 1_554
F1 C3 3.528(7) 1_554
F3 N1 3.174(6) 1_554
F3 C8 3.368(7) 1_554
F3 O1 3.384(9) 3_666
F3 C10 3.426(8) 1_554
O1 O1 3.220(10) 3_667
O1 C10 3.443(9) 3_667
O1 C6 3.492(9) 3_667
O2 C8 3.339(7) 3_666
O2 C7 3.355(7) 3_666
O2 O2 3.404(10) 3_666
O2 N1 3.420(6) 3_666
O2 O3 3.504(7) 2_655
O2 C6 3.529(8) 3_666
O3 C5 3.200(7) 2_645
O3 C3 3.279(7) 1_554
O3 C11 3.560(8) 4_554
O3 C7 3.567(7) 2_645
O3 C1 3.586(8) 2_645
O4 C1 3.207(8) 2_646
O4 C2 3.256(8) 2_646
O4 C10 3.537(8) 4_554
O5 C2 3.457(8) 2_646
O5 C10 3.477(8) 3_656
O5 C5 3.539(8) 2_645
C3 C11 3.562(8) 4_555

loop_
_geom_torsion_atom_site_label_1
_geom_torsion_atom_site_label_2
_geom_torsion_atom_site_label_3
_geom_torsion_atom_site_label_4
_geom_torsion
_geom_torsion_publ_flag
F1 C12 S1 O3 -61.4(4) no
F1 C12 S1 O4 59.4(5) no
F1 C12 S1 O5 179.2(4) no
F2 C12 S1 O3 -179.7(5) no
F2 C12 S1 O4 -59.0(6) no
F2 C12 S1 O5 60.8(6) no
F3 C12 S1 O3 57.8(6) no
F3 C12 S1 O4 178.5(5) no
F3 C12 S1 O5 -61.7(6) no
